data_2010911
loop_
_publ_author_name
'Luck, Rudy L.'
'Mendenhall, G. David'

_publ_section_title
;
 2,4,4-Trimethyl-2-phenyl-3-pentanone oxime
;
_journal_issue 5
_journal_name_full 'Acta Crystallographica Section C'
_journal_page_first 602
_journal_page_last 603
_journal_paper_doi 10.1107/S0108270100002754
_journal_volume 56
_journal_year 2000
_chemical_formula_moiety 'C14 H21 N1 O1'
_chemical_formula_sum 'C14 H21 N O'
_chemical_formula_weight 219.32
_space_group_IT_number 2
_symmetry_cell_setting triclinic
_symmetry_space_group_name_Hall '-P 1'
_symmetry_space_group_name_H-M 'P -1'
_audit_creation_method 'WinGX routine CIF_UPDATE'
_cell_angle_alpha 105.689(7)
_cell_angle_beta 95.477(9)
_cell_angle_gamma 95.672(7)
_cell_formula_units_Z 4
_cell_length_a 6.2605(7)
_cell_length_b 12.0422(8)
_cell_length_c 18.193(2)
_cell_measurement_reflns_used 25
_cell_measurement_temperature 293(2)
_cell_measurement_theta_max 16
_cell_measurement_theta_min 14
_cell_volume 1303.3(2)
_computing_cell_refinement 'CAD4 Express'
_computing_data_collection 'CAD4 Express (Enraf Nonius, 1994)'
_computing_data_reduction 'XCAD4 (Harms & Wocadlo, 1995)'
_computing_molecular_graphics 'Ortep-3 for Windows (Farrugia, 1997)'
_computing_publication_material 'WinGX publication routines (Farrugia, 1998)'
_computing_structure_refinement 'SHELXL97 (Sheldrick, 1997)'
_computing_structure_solution 'SIR97 (Altomare et al., 1998)'
_diffrn_measured_fraction_theta_full 1
_diffrn_measured_fraction_theta_max 1
_diffrn_measurement_device '\k-geometry diffractometer'
_diffrn_measurement_device_type 'Enraf Nonius TurboCAD4'
_diffrn_measurement_method 'non-profiled omega/2theta scans'
_diffrn_radiation_type MoK\a
_diffrn_radiation_wavelength .71069
_diffrn_reflns_av_R_equivalents .010
_diffrn_reflns_limit_h_max 7
_diffrn_reflns_limit_h_min 0
_diffrn_reflns_limit_k_max 14
_diffrn_reflns_limit_k_min -14
_diffrn_reflns_limit_l_max 21
_diffrn_reflns_limit_l_min -21
_diffrn_reflns_number 5052
_diffrn_reflns_theta_full 24.98
_diffrn_reflns_theta_max 24.98
_diffrn_reflns_theta_min 1.17
_diffrn_standards_decay_% 5
_diffrn_standards_interval_time 250
_diffrn_standards_number 3
_exptl_absorpt_coefficient_mu .069
_exptl_absorpt_correction_T_max .98
_exptl_absorpt_correction_T_min .95
_exptl_absorpt_correction_type psi-scan
_exptl_absorpt_process_details '(North et al., 1968)'
_exptl_crystal_colour White
_exptl_crystal_density_diffrn 1.118
_exptl_crystal_density_method 'not measured'
_exptl_crystal_description Block
_exptl_crystal_F_000 480
_exptl_crystal_size_max .40
_exptl_crystal_size_mid .40
_exptl_crystal_size_min .25
_refine_diff_density_max .18
_refine_diff_density_min -.13
_refine_ls_extinction_coef .037(3)
_refine_ls_extinction_method 'SHELXL97 (Sheldrick, 1997)'
_refine_ls_goodness_of_fit_ref 1.014
_refine_ls_hydrogen_treatment refall
_refine_ls_matrix_type full
_refine_ls_number_parameters 458
_refine_ls_number_reflns 4591
_refine_ls_number_restraints 0
_refine_ls_restrained_S_all 1.014
_refine_ls_R_factor_gt .038
_refine_ls_shift/su_max .001
_refine_ls_structure_factor_coef Fsqd
_refine_ls_weighting_details 'w = 1/[\s^2^(Fo^2^)+(0.0513*P)^2^+0.24*P], where P=(Max(Fo^2^,0)+2*Fc^2^)/3'
_refine_ls_weighting_scheme calc
_refine_ls_wR_factor_ref .105
_reflns_number_gt 3606
_reflns_number_total 4591
_reflns_threshold_expression I>2\s(I)
_cod_data_source_file fr1259.cif
_cod_data_source_block I
_cod_original_formula_sum 'C14 H21 N1 O1'
_cod_database_code 2010911
_cod_database_fobs_code 2010911

loop_
_symmetry_equiv_pos_as_xyz
'x, y, z'
'-x, -y, -z'

loop_
_atom_site_label
_atom_site_fract_x
_atom_site_fract_y
_atom_site_fract_z
_atom_site_U_iso_or_equiv
_atom_site_adp_type
_atom_site_calc_flag
_atom_site_refinement_flags
_atom_site_occupancy
_atom_site_disorder_assembly
_atom_site_disorder_group
_atom_site_type_symbol
O31 .87093(19) .38234(10) .43891(6) .0585(3) Uani d . 1 . . O
H31 .967(4) .447(2) .4428(12) .092(7) Uiso d . 1 . . H
N31 .83736(19) .40584(10) .51722(7) .0456(3) Uani d . 1 . . N
C1 .4372(3) .41019(17) .62418(13) .0650(5) Uani d . 1 . . C
C2 .6616(2) .36959(11) .61848(8) .0440(3) Uani d . 1 . . C
C3 .6973(2) .33350(11) .53294(8) .0395(3) Uani d . 1 . . C
C4 .5679(2) .22573(12) .47252(8) .0459(3) Uani d . 1 . . C
C5 .4133(3) .14875(16) .50493(11) .0609(5) Uani d . 1 . . C
C21 .6964(2) .27119(12) .65534(8) .0454(3) Uani d . 1 . . C
C22 .8756(3) .21345(14) .64293(10) .0569(4) Uani d . 1 . . C
C23 .9166(4) .12708(17) .67822(13) .0769(6) Uani d . 1 . . C
C24 .7773(5) .09928(19) .72701(12) .0865(7) Uani d . 1 . . C
C25 .6024(5) .15638(18) .74032(11) .0802(6) Uani d . 1 . . C
C26 .5607(3) .24163(15) .70519(9) .0614(5) Uani d . 1 . . C
C27 .8265(3) .47414(14) .66567(10) .0584(4) Uani d . 1 . . C
C41 .7245(4) .14635(16) .43224(12) .0638(5) Uani d . 1 . . C
C42 .4284(3) .26740(19) .41349(12) .0664(5) Uani d . 1 . . C
O131 .01307(18) .97806(9) .90944(6) .0521(3) Uani d . 1 . . O
H131 -.039(3) 1.0283(18) .9499(12) .079(6) Uiso d . 1 . . H
N131 .10928(18) .90572(9) .94891(6) .0402(3) Uani d . 1 . . N
C11 .5656(3) .79593(16) .96739(13) .0617(5) Uani d . 1 . . C
C12 .3201(2) .75863(11) .95873(8) .0414(3) Uani d . 1 . . C
C13 .2068(2) .82671(11) .90901(7) .0364(3) Uani d . 1 . . C
C14 .2232(2) .80708(12) .82209(8) .0460(4) Uani d . 1 . . C
C15 .3311(4) .70046(16) .78390(11) .0609(5) Uani d . 1 . . C
C121 .2533(2) .62722(11) .92467(8) .0406(3) Uani d . 1 . . C
C122 .3989(3) .54693(14) .91621(10) .0555(4) Uani d . 1 . . C
C123 .3290(3) .42889(15) .88556(11) .0650(5) Uani d . 1 . . C
C124 .1138(3) .38901(15) .86424(11) .0639(5) Uani d . 1 . . C
C125 -.0334(3) .46716(15) .87349(11) .0623(4) Uani d . 1 . . C
C126 .0352(2) .58509(13) .90399(10) .0510(4) Uani d . 1 . . C
C127 .2545(3) .78915(16) 1.04064(9) .0551(4) Uani d . 1 . . C
C141 .3590(4) .91561(17) .81311(12) .0706(6) Uani d . 1 . . C
C142 -.0033(3) .78868(17) .77710(10) .0614(5) Uani d . 1 . . C
H1A .418(3) .4441(19) .6788(13) .088(6) Uiso d . 1 . . H
H1B .320(3) .3462(19) .6039(12) .086(6) Uiso d . 1 . . H
H1C .421(3) .470(2) .5970(13) .097(7) Uiso d . 1 . . H
H5A .340(3) .0847(16) .4617(11) .068(5) Uiso d . 1 . . H
H5B .494(3) .1151(17) .5426(11) .078(6) Uiso d . 1 . . H
H5C .301(4) .1917(19) .5295(13) .093(7) Uiso d . 1 . . H
H11A .595(3) .8802(19) .9909(11) .081(6) Uiso d . 1 . . H
H11B .625(3) .7758(16) .9188(11) .068(5) Uiso d . 1 . . H
H11C .649(3) .7597(17) 1.0029(11) .076(6) Uiso d . 1 . . H
H12A .307(3) .8735(17) 1.0685(10) .065(5) Uiso d . 1 . . H
H12B .092(3) .7733(16) 1.0400(10) .070(5) Uiso d . 1 . . H
H12C .316(3) .7398(16) 1.0682(10) .066(5) Uiso d . 1 . . H
H14A -.091(3) .7218(18) .7858(11) .079(6) Uiso d . 1 . . H
H14B -.083(3) .859(2) .7937(12) .090(6) Uiso d . 1 . . H
H14C .005(3) .7715(17) .7227(12) .080(6) Uiso d . 1 . . H
H14D .290(3) .9906(17) .8346(10) .071(5) Uiso d . 1 . . H
H14E .372(3) .9070(18) .7603(13) .094(7) Uiso d . 1 . . H
H14F .513(4) .924(2) .8400(14) .102(8) Uiso d . 1 . . H
H15A .335(3) .6996(16) .7303(11) .072(5) Uiso d . 1 . . H
H15B .243(3) .6263(18) .7841(10) .075(5) Uiso d . 1 . . H
H15C .475(3) .7033(16) .8073(11) .070(6) Uiso d . 1 . . H
H22 .970(3) .2318(14) .6078(10) .058(5) Uiso d . 1 . . H
H23 1.037(4) .090(2) .6649(13) .100(8) Uiso d . 1 . . H
H24 .809(4) .040(2) .7494(13) .106(7) Uiso d . 1 . . H
H25 .502(4) .135(2) .7757(13) .102(7) Uiso d . 1 . . H
H26 .433(3) .2815(17) .7154(11) .079(6) Uiso d . 1 . . H
H27A .800(3) .4923(15) .7204(11) .065(5) Uiso d . 1 . . H
H27B .804(3) .5421(15) .6477(9) .060(5) Uiso d . 1 . . H
H27C .984(3) .4571(17) .6613(11) .078(6) Uiso d . 1 . . H
H41A .812(3) .1151(17) .4694(12) .085(6) Uiso d . 1 . . H
H41B .824(3) .1840(18) .4059(12) .084(6) Uiso d . 1 . . H
H41C .642(3) .0792(19) .3921(12) .087(6) Uiso d . 1 . . H
H42A .342(3) .1997(19) .3740(12) .089(6) Uiso d . 1 . . H
H42B .518(3) .3133(17) .3875(11) .075(5) Uiso d . 1 . . H
H42C .322(4) .3156(19) .4406(12) .089(7) Uiso d . 1 . . H
H112 .548(3) .5721(16) .9317(11) .076(6) Uiso d . 1 . . H
H123 .436(3) .3753(18) .8788(11) .083(6) Uiso d . 1 . . H
H124 .066(3) .3077(17) .8420(11) .074(5) Uiso d . 1 . . H
H125 -.184(3) .4435(17) .8580(11) .079(6) Uiso d . 1 . . H
H126 -.066(3) .6386(15) .9094(9) .059(5) Uiso d . 1 . . H

loop_
_atom_site_aniso_label
_atom_site_aniso_U_11
_atom_site_aniso_U_22
_atom_site_aniso_U_33
_atom_site_aniso_U_12
_atom_site_aniso_U_13
_atom_site_aniso_U_23
O31 .0697(7) .0575(7) .0496(6) -.0105(6) .0165(5) .0209(5)
N31 .0511(7) .0420(6) .0465(7) -.0023(5) .0110(5) .0182(5)
C1 .0660(12) .0511(10) .0826(13) .0144(9) .0281(10) .0182(10)
C2 .0506(8) .0339(7) .0475(8) -.0004(6) .0131(6) .0116(6)
C3 .0412(7) .0336(7) .0466(8) .0016(6) .0074(6) .0170(6)
C4 .0511(8) .0399(7) .0456(8) -.0040(6) .0046(6) .0141(6)
C5 .0678(12) .0476(9) .0594(10) -.0194(9) .0056(9) .0124(8)
C21 .0567(9) .0366(7) .0397(7) -.0076(6) .0049(6) .0104(6)
C22 .0597(10) .0499(9) .0617(10) .0000(8) .0018(8) .0210(8)
C23 .0876(15) .0558(11) .0841(14) .0071(10) -.0143(12) .0236(10)
C24 .132(2) .0537(11) .0723(13) -.0171(13) -.0173(13) .0354(10)
C25 .1172(18) .0638(12) .0584(11) -.0221(13) .0085(11) .0283(10)
C26 .0816(13) .0510(9) .0496(9) -.0116(9) .0159(9) .0154(7)
C27 .0819(13) .0394(9) .0497(9) -.0085(8) .0105(9) .0102(7)
C41 .0788(12) .0467(9) .0606(11) .0021(9) .0142(10) .0063(8)
C42 .0660(12) .0684(12) .0639(11) -.0062(10) -.0079(10) .0281(10)
O131 .0705(7) .0431(6) .0473(6) .0217(5) .0108(5) .0144(5)
N131 .0459(7) .0342(6) .0415(6) .0084(5) .0070(5) .0107(5)
C11 .0421(9) .0481(10) .0839(13) .0011(7) -.0034(9) .0059(9)
C12 .0392(7) .0360(7) .0461(8) .0063(6) .0040(6) .0067(6)
C13 .0349(7) .0296(6) .0410(7) -.0018(5) .0074(5) .0050(5)
C14 .0582(9) .0368(7) .0418(7) .0006(6) .0156(7) .0078(6)
C15 .0744(13) .0561(10) .0512(10) .0124(9) .0269(9) .0057(8)
C121 .0433(8) .0362(7) .0435(7) .0063(6) .0085(6) .0118(6)
C122 .0486(9) .0449(8) .0706(11) .0113(7) .0047(8) .0116(8)
C123 .0730(12) .0419(9) .0811(12) .0196(9) .0132(10) .0135(8)
C124 .0827(13) .0360(8) .0693(11) -.0013(8) .0144(9) .0102(8)
C125 .0558(10) .0497(9) .0780(12) -.0074(8) .0081(9) .0174(8)
C126 .0436(8) .0429(8) .0680(10) .0053(7) .0106(7) .0169(7)
C127 .0744(12) .0492(9) .0429(8) .0197(9) .0018(8) .0126(7)
C141 .0987(16) .0520(10) .0619(11) -.0081(10) .0357(11) .0150(9)
C142 .0772(12) .0552(10) .0443(9) .0080(9) -.0016(8) .0051(8)

loop_
_atom_type_symbol
_atom_type_description
_atom_type_scat_dispersion_real
_atom_type_scat_dispersion_imag
_atom_type_scat_source
O O .0106 .006 'International Tables Vol C Tables 4.2.6.8 and 6.1.1.4'
N N .0061 .0033 'International Tables Vol C Tables 4.2.6.8 and 6.1.1.4'
C C .0033 .0016 'International Tables Vol C Tables 4.2.6.8 and 6.1.1.4'
H H 0 0 'International Tables Vol C Tables 4.2.6.8 and 6.1.1.4'

loop_
_geom_angle_atom_site_label_1
_geom_angle_atom_site_label_2
_geom_angle_atom_site_label_3
_geom_angle
_geom_angle_publ_flag
C3 N31 O31 115.83(11) yes
C21 C2 C1 114.01(13) ?
C21 C2 C27 105.55(12) ?
C1 C2 C27 106.31(14) ?
C21 C2 C3 110.94(11) ?
C1 C2 C3 108.51(13) ?
C27 C2 C3 111.45(11) ?
N31 C3 C2 112.31(12) yes
N31 C3 C4 124.21(12) yes
C2 C3 C4 123.39(11) yes
C41 C4 C42 110.29(15) ?
C41 C4 C5 105.98(14) ?
C42 C4 C5 106.78(14) ?
C41 C4 C3 109.83(13) ?
C42 C4 C3 108.66(13) ?
C5 C4 C3 115.20(12) ?
C22 C21 C26 117.78(15) ?
C22 C21 C2 119.68(13) ?
C26 C21 C2 122.42(15) ?
C21 C22 C23 121.05(18) ?
C24 C23 C22 119.6(2) ?
C25 C24 C23 119.82(19) ?
C24 C25 C26 120.7(2) ?
C25 C26 C21 121.0(2) ?
C13 N131 O131 116.25(11) yes
C121 C12 C11 113.81(12) ?
C121 C12 C127 105.91(12) ?
C11 C12 C127 106.62(14) ?
C121 C12 C13 110.88(11) ?
C11 C12 C13 108.11(13) ?
C127 C12 C13 111.46(11) ?
N131 C13 C12 112.05(11) yes
N131 C13 C14 123.97(12) yes
C12 C13 C14 123.85(11) yes
C142 C14 C141 110.70(16) ?
C15 C14 C141 107.52(14) ?
C142 C14 C15 105.67(14) ?
C141 C14 C13 107.58(12) ?
C142 C14 C13 110.13(12) ?
C15 C14 C13 115.22(13) ?
C122 C121 C126 117.57(14) ?
C122 C121 C12 123.39(13) ?
C126 C121 C12 118.98(12) ?
C121 C122 C123 120.91(16) ?
C124 C123 C122 120.73(16) ?
C123 C124 C125 119.20(16) ?
C124 C125 C126 120.36(17) ?
C125 C126 C121 121.19(15) ?
C2 C1 H1A 110.0(10) ?
C2 C1 H1B 113.0(10) ?
C2 C1 H1C 111.0(10) ?
H1A C1 H1B 106(2) ?
H1A C1 H1C 108(2) ?
H1B C1 H1C 110(2) ?
H5A C5 H5B 109(2) ?
H5A C5 H5C 107(2) ?
H5B C5 H5C 110(2) ?
C21 C22 H22 119.0(10) ?
C23 C22 H22 120.0(10) ?
C22 C23 H23 116.0(10) ?
C24 C23 H23 125.0(10) ?
C23 C24 H24 117.0(10) ?
C25 C24 H24 123.0(10) ?
C24 C25 H25 119.0(10) ?
C26 C25 H25 120.0(10) ?
C21 C26 H26 120.0(10) ?
C25 C26 H26 119.0(10) ?
H27A C27 H27B 108.0(10) ?
H27A C27 H27C 110.0(10) ?
H27B C27 H27C 109.0(10) ?
C4 C41 H41A 112.0(10) ?
C4 C41 H41B 114.0(10) ?
C4 C41 H41C 110.0(10) ?
H41A C41 H41B 108(2) ?
H41A C41 H41C 108(2) ?
H41B C41 H41C 106(2) ?
C4 C42 H42A 110.0(10) ?
C4 C42 H42B 112.0(10) ?
C4 C42 H42C 109.0(10) ?
H42A C42 H42B 109(2) ?
H42A C42 H42C 107(2) ?
H42B C42 H42C 110(2) ?
C12 C11 H11A 109.0(10) ?
C12 C11 H11B 113.0(10) ?
C12 C11 H11C 112.0(10) ?
H11A C11 H11B 109(2) ?
H11A C11 H11C 106(2) ?
H11B C11 H11C 107(2) ?
C14 C15 H15A 107.0(10) ?
C14 C15 H15B 111.0(10) ?
C14 C15 H15C 113.0(10) ?
H15A C15 H15B 107.0(10) ?
H15A C15 H15C 109(2) ?
H15B C15 H15C 110(2) ?
C121 C122 H112 120.0(10) ?
C123 C122 H112 119.0(10) ?
C122 C123 H123 119.0(10) ?
C124 C123 H123 121.0(10) ?
C123 C124 H124 121.0(10) ?
C125 C124 H124 120.0(10) ?
C124 C125 H125 122.0(10) ?
C126 C125 H125 118.0(10) ?
C121 C126 H126 119.0(10) ?
C125 C126 H126 120.0(10) ?
H12A C127 H12B 110.0(10) ?
H12A C127 H12C 110.0(10) ?
H12B C127 H12C 106.0(10) ?
H14D C141 H14E 109(2) ?
H14D C141 H14F 110(2) ?
H14E C141 H14F 106(2) ?
C14 C142 H14A 110.0(10) ?
C14 C142 H14B 112.0(10) ?
C14 C142 H14C 110.0(10) ?
H14A C142 H14B 108(2) ?
H14A C142 H14C 108(2) ?
H14B C142 H14C 109(2) ?

loop_
_geom_bond_atom_site_label_1
_geom_bond_atom_site_label_2
_geom_bond_site_symmetry_2
_geom_bond_distance
_geom_bond_publ_flag
O31 N31 . 1.4160(15) yes
N31 C3 . 1.2811(17) yes
C1 C2 . 1.536(2) ?
C2 C21 . 1.5343(19) ?
C2 C27 . 1.542(2) ?
C2 C3 . 1.5428(19) yes
C3 C4 . 1.5490(19) yes
C4 C41 . 1.535(2) ?
C4 C42 . 1.538(2) ?
C4 C5 . 1.540(2) ?
C21 C22 . 1.382(2) ?
C21 C26 . 1.390(2) ?
C22 C23 . 1.394(2) ?
C23 C24 . 1.382(3) ?
C24 C25 . 1.356(3) ?
C25 C26 . 1.381(3) ?
O131 N131 . 1.4131(14) yes
N131 C13 . 1.2770(17) yes
C11 C12 . 1.538(2) ?
C12 C121 . 1.5338(18) ?
C12 C127 . 1.541(2) ?
C12 C13 . 1.5451(19) yes
C13 C14 . 1.5494(18) yes
C14 C141 . 1.543(2) ?
C14 C142 . 1.532(2) ?
C14 C15 . 1.538(2) ?
C121 C122 . 1.382(2) ?
C121 C126 . 1.387(2) ?
C122 C123 . 1.387(2) ?
C123 C124 . 1.367(3) ?
C124 C125 . 1.371(3) ?
C125 C126 . 1.385(2) ?
O31 H31 . .92(2) ?
C1 H1A . .99(2) ?
C1 H1B . .98(2) ?
C1 H1C . .99(2) ?
C5 H5A . .98(2) ?
C5 H5B . 1.01(2) ?
C5 H5C . .98(2) ?
C22 H22 . .96(2) ?
C23 H23 . .94(2) ?
C24 H24 . .94(2) ?
C25 H25 . 1.00(2) ?
C26 H26 . .98(2) ?
C27 H27A . 1.00(2) ?
C27 H27B . .98(2) ?
C27 H27C . 1.03(2) ?
C41 H41A . 1.00(2) ?
C41 H41B . .97(2) ?
C41 H41C . .99(2) ?
C42 H42A . 1.00(2) ?
C42 H42B . .99(2) ?
C42 H42C . 1.01(2) ?
O131 H131 . .93(2) ?
C11 H11A . .98(2) ?
C11 H11B . .97(2) ?
C11 H11C . 1.01(2) ?
C15 H15A . .97(2) ?
C15 H15B . 1.00(2) ?
C15 H15C . .95(2) ?
C122 H112 . .94(2) ?
C123 H123 . .97(2) ?
C124 H124 . .96(2) ?
C125 H125 . .95(2) ?
C126 H126 . .94(2) ?
C127 H12A . 1.01(2) ?
C127 H12B . 1.02(2) ?
C127 H12C . .96(2) ?
C141 H14D . 1.04(2) ?
C141 H14E . .95(2) ?
C141 H14F . 1.02(2) ?
C142 H14A . .99(2) ?
C142 H14B . 1.01(2) ?
C142 H14C . .96(2) ?

loop_
_geom_hbond_atom_site_label_D
_geom_hbond_atom_site_label_H
_geom_hbond_atom_site_label_A
_geom_hbond_site_symmetry_A
_geom_hbond_distance_DH
_geom_hbond_distance_HA
_geom_hbond_distance_DA
_geom_hbond_angle_DHA
O31 H31 N31 2_766 .92(2) 1.97(2) 2.8598(18) 163.4(19)
O131 H131 N131 2_577 .93(2) 1.91(2) 2.7973(15) 160(2)

loop_
_geom_torsion_atom_site_label_1
_geom_torsion_atom_site_label_2
_geom_torsion_atom_site_label_3
_geom_torsion_atom_site_label_4
_geom_torsion
O31 N31 C3 C2 -176.69(11)
O31 N31 C3 C4 .0(2)
C21 C2 C3 N31 -125.33(13)
C1 C2 C3 N31 108.69(14)
C27 C2 C3 N31 -8.03(18)
C21 C2 C3 C4 58.00(17)
C1 C2 C3 C4 -67.98(17)
C27 C2 C3 C4 175.30(14)
N31 C3 C4 C41 58.63(19)
C2 C3 C4 C41 -125.09(15)
N31 C3 C4 C42 -62.10(19)
C2 C3 C4 C42 114.18(15)
N31 C3 C4 C5 178.18(15)
C2 C3 C4 C5 -5.5(2)
C1 C2 C21 C22 169.05(15)
C27 C2 C21 C22 -74.66(17)
C3 C2 C21 C22 46.19(18)
C1 C2 C21 C26 -15.0(2)
C27 C2 C21 C26 101.33(17)
C3 C2 C21 C26 -137.82(14)
C26 C21 C22 C23 1.1(2)
C2 C21 C22 C23 177.25(15)
C21 C22 C23 C24 -.6(3)
C22 C23 C24 C25 -.2(3)
C23 C24 C25 C26 .5(3)
C24 C25 C26 C21 .0(3)
C22 C21 C26 C25 -.8(2)
C2 C21 C26 C25 -176.85(15)
O131 N131 C13 C12 175.81(10)
O131 N131 C13 C14 -.17(18)
C121 C12 C13 N131 127.44(12)
C11 C12 C13 N131 -107.15(14)
C127 C12 C13 N131 9.72(16)
C121 C12 C13 C14 -56.57(16)
C11 C12 C13 C14 68.83(16)
C127 C12 C13 C14 -174.30(13)
N131 C13 C14 C142 -55.57(17)
C12 C13 C14 C142 128.91(14)
N131 C13 C14 C15 -174.96(14)
C12 C13 C14 C15 9.53(19)
N131 C13 C14 C141 65.16(19)
C12 C13 C14 C141 -110.36(16)
C11 C12 C121 C122 11.9(2)
C127 C12 C121 C122 -104.94(16)
C13 C12 C121 C122 134.00(15)
C11 C12 C121 C126 -170.94(15)
C127 C12 C121 C126 72.26(17)
C13 C12 C121 C126 -48.80(17)
C126 C121 C122 C123 2.2(2)
C12 C121 C122 C123 179.48(15)
C121 C122 C123 C124 -1.2(3)
C122 C123 C124 C125 .0(3)
C123 C124 C125 C126 .1(3)
C124 C125 C126 C121 1.1(3)
C122 C121 C126 C125 -2.2(2)
C12 C121 C126 C125 -179.56(15)

loop_
_cod_related_entry_id
_cod_related_entry_database
_cod_related_entry_code
1 ChemSpider 8879452
